data_2220704
loop_
_publ_author_name
'Kong, Lingqian'

_publ_section_title
;
 1-Benzyl-2-phenyl-1<i>H</i>-benzimidazole
;
_journal_coeditor_code BI2334
_journal_issue 2
_journal_name_full 'Acta Crystallographica Section E'
_journal_page_first o316
_journal_paper_doi 10.1107/S1600536809001238
_journal_volume 65
_journal_year 2009
_chemical_formula_iupac 'C20 H16 N2'
_chemical_formula_moiety 'C20 H16 N2'
_chemical_formula_sum 'C20 H16 N2'
_chemical_formula_weight 284.35
_chemical_name_systematic
;
1-Benzyl-2-phenyl-1<i>H</i>-benzimidazole
;
_space_group_IT_number 19
_symmetry_cell_setting orthorhombic
_symmetry_space_group_name_Hall 'P 2ac 2ab'
_symmetry_space_group_name_H-M 'P 21 21 21'
_atom_sites_solution_hydrogens geom
_atom_sites_solution_primary direct
_atom_sites_solution_secondary difmap
_audit_creation_method SHELXL-97
_cell_angle_alpha 90.00
_cell_angle_beta 90.00
_cell_angle_gamma 90.00
_cell_formula_units_Z 4
_cell_length_a 6.338(3)
_cell_length_b 8.085(3)
_cell_length_c 30.190(12)
_cell_measurement_reflns_used 1704
_cell_measurement_temperature 298(2)
_cell_measurement_theta_max 21.810
_cell_measurement_theta_min 2.608
_cell_volume 1547.0(11)
_computing_cell_refinement 'SAINT (Bruker, 1997)'
_computing_data_collection 'SMART (Bruker, 1997)'
_computing_data_reduction 'SAINT (Bruker, 1997)'
_computing_molecular_graphics 'SHELXTL (Sheldrick, 2008)'
_computing_publication_material 'SHELXTL (Sheldrick, 2008)'
_computing_structure_refinement 'SHELXL97 (Sheldrick, 2008)'
_computing_structure_solution 'SHELXS97 (Sheldrick, 2008)'
_diffrn_ambient_temperature 298(2)
_diffrn_measured_fraction_theta_full 0.996
_diffrn_measured_fraction_theta_max 0.996
_diffrn_measurement_device_type 'Bruker SMART CCD'
_diffrn_measurement_method '\f and \w'
_diffrn_radiation_monochromator graphite
_diffrn_radiation_source 'fine-focus sealed tube'
_diffrn_radiation_type MoK\a
_diffrn_radiation_wavelength 0.71073
_diffrn_reflns_av_R_equivalents 0.0725
_diffrn_reflns_av_sigmaI/netI 0.0572
_diffrn_reflns_limit_h_max 7
_diffrn_reflns_limit_h_min -7
_diffrn_reflns_limit_k_max 7
_diffrn_reflns_limit_k_min -9
_diffrn_reflns_limit_l_max 36
_diffrn_reflns_limit_l_min -26
_diffrn_reflns_number 6729
_diffrn_reflns_theta_full 25.10
_diffrn_reflns_theta_max 25.10
_diffrn_reflns_theta_min 1.35
_diffrn_standards_number 0
_exptl_absorpt_coefficient_mu 0.072
_exptl_absorpt_correction_T_max 0.967
_exptl_absorpt_correction_T_min 0.956
_exptl_absorpt_correction_type multi-scan
_exptl_absorpt_process_details '(SADABS; Sheldrick, 1996)'
_exptl_crystal_colour orange
_exptl_crystal_density_diffrn 1.221
_exptl_crystal_density_method 'not measured'
_exptl_crystal_description block
_exptl_crystal_F_000 600
_exptl_crystal_size_max 0.63
_exptl_crystal_size_mid 0.55
_exptl_crystal_size_min 0.47
_refine_diff_density_max 0.139
_refine_diff_density_min -0.164
_refine_ls_extinction_method none
_refine_ls_goodness_of_fit_ref 1.141
_refine_ls_hydrogen_treatment constr
_refine_ls_matrix_type full
_refine_ls_number_parameters 199
_refine_ls_number_reflns 1631
_refine_ls_number_restraints 0
_refine_ls_restrained_S_all 1.141
_refine_ls_R_factor_all 0.0689
_refine_ls_R_factor_gt 0.0451
_refine_ls_shift/su_max 0.000
_refine_ls_shift/su_mean 0.000
_refine_ls_structure_factor_coef Fsqd
_refine_ls_weighting_details 'calc w=1/[\s^2^(Fo^2^)+(0.0509P)^2^] where P=(Fo^2^+2Fc^2^)/3'
_refine_ls_weighting_scheme calc
_refine_ls_wR_factor_gt 0.1033
_refine_ls_wR_factor_ref 0.1153
_reflns_number_gt 1221
_reflns_number_total 1631
_reflns_threshold_expression I>2\s(I)
_cod_data_source_file bi2334.cif
_cod_data_source_block I
_cod_original_cell_volume 1547.0(10)
_cod_database_code 2220704
_cod_database_fobs_code 2220704

loop_
_symmetry_equiv_pos_as_xyz
'x, y, z'
'-x+1/2, -y, z+1/2'
'-x, y+1/2, -z+1/2'
'x+1/2, -y+1/2, -z'

loop_
_atom_site_type_symbol
_atom_site_label
_atom_site_fract_x
_atom_site_fract_y
_atom_site_fract_z
_atom_site_U_iso_or_equiv
_atom_site_adp_type
_atom_site_calc_flag
_atom_site_refinement_flags
_atom_site_occupancy
_atom_site_disorder_assembly
_atom_site_disorder_group
N N1 0.2537(4) -0.0386(3) 0.13584(8) 0.0404(6) Uani d . 1 . .
N N2 0.5764(4) -0.1478(3) 0.14294(9) 0.0457(7) Uani d . 1 . .
C C1 0.4421(5) -0.0765(3) 0.11598(10) 0.0383(7) Uani d . 1 . .
C C2 0.4713(5) -0.1607(3) 0.18323(11) 0.0421(8) Uani d . 1 . .
C C3 0.2703(5) -0.0923(3) 0.17932(10) 0.0406(7) Uani d . 1 . .
C C4 0.1274(6) -0.0905(4) 0.21384(12) 0.0543(9) Uani d . 1 . .
H H4 -0.0051 -0.0422 0.2110 0.065 Uiso calc R 1 . .
C C5 0.1920(7) -0.1639(5) 0.25254(13) 0.0678(11) Uani d . 1 . .
H H5 0.1002 -0.1667 0.2766 0.081 Uiso calc R 1 . .
C C6 0.3909(7) -0.2340(5) 0.25674(13) 0.0683(12) Uani d . 1 . .
H H6 0.4288 -0.2824 0.2835 0.082 Uiso calc R 1 . .
C C7 0.5324(7) -0.2341(4) 0.22272(12) 0.0588(10) Uani d . 1 . .
H H7 0.6651 -0.2816 0.2259 0.071 Uiso calc R 1 . .
C C8 0.0616(5) 0.0304(4) 0.11706(11) 0.0422(8) Uani d . 1 . .
H H8A -0.0587 -0.0290 0.1290 0.051 Uiso calc R 1 . .
H H8B 0.0630 0.0134 0.0853 0.051 Uiso calc R 1 . .
C C9 0.0341(5) 0.2130(3) 0.12639(10) 0.0352(7) Uani d . 1 . .
C C10 0.1930(5) 0.3114(4) 0.14264(11) 0.0484(9) Uani d . 1 . .
H H10 0.3250 0.2656 0.1482 0.058 Uiso calc R 1 . .
C C11 0.1592(6) 0.4782(4) 0.15079(13) 0.0574(10) Uani d . 1 . .
H H11 0.2680 0.5430 0.1620 0.069 Uiso calc R 1 . .
C C12 -0.0329(6) 0.5478(4) 0.14239(12) 0.0551(9) Uani d . 1 . .
H H12 -0.0550 0.6597 0.1477 0.066 Uiso calc R 1 . .
C C13 -0.1927(6) 0.4519(4) 0.12605(12) 0.0559(10) Uani d . 1 . .
H H13 -0.3239 0.4988 0.1203 0.067 Uiso calc R 1 . .
C C14 -0.1601(5) 0.2856(4) 0.11803(11) 0.0479(9) Uani d . 1 . .
H H14 -0.2698 0.2215 0.1069 0.057 Uiso calc R 1 . .
C C15 0.4924(5) -0.0445(4) 0.06922(10) 0.0422(8) Uani d . 1 . .
C C16 0.6356(5) -0.1483(4) 0.04824(12) 0.0538(9) Uani d . 1 . .
H H16 0.6957 -0.2351 0.0640 0.065 Uiso calc R 1 . .
C C17 0.6904(6) -0.1255(6) 0.00461(13) 0.0721(12) Uani d . 1 . .
H H17 0.7854 -0.1972 -0.0089 0.087 Uiso calc R 1 . .
C C18 0.6052(7) 0.0028(5) -0.01897(14) 0.0737(13) Uani d . 1 . .
H H18 0.6398 0.0174 -0.0487 0.088 Uiso calc R 1 . .
C C19 0.4695(7) 0.1087(5) 0.00140(12) 0.0730(12) Uani d . 1 . .
H H19 0.4147 0.1976 -0.0144 0.088 Uiso calc R 1 . .
C C20 0.4119(6) 0.0867(4) 0.04484(11) 0.0555(9) Uani d . 1 . .
H H20 0.3183 0.1603 0.0580 0.067 Uiso calc R 1 . .

loop_
_atom_site_aniso_label
_atom_site_aniso_U_11
_atom_site_aniso_U_22
_atom_site_aniso_U_33
_atom_site_aniso_U_12
_atom_site_aniso_U_13
_atom_site_aniso_U_23
N1 0.0385(15) 0.0347(14) 0.0479(17) 0.0033(12) -0.0049(14) -0.0007(12)
N2 0.0378(14) 0.0455(16) 0.0537(17) 0.0033(13) -0.0038(14) 0.0020(13)
C1 0.0364(17) 0.0306(16) 0.0480(18) 0.0017(14) -0.0020(16) -0.0081(13)
C2 0.0455(19) 0.0329(16) 0.048(2) -0.0025(15) -0.0023(17) -0.0001(14)
C3 0.0487(19) 0.0315(16) 0.0416(19) -0.0025(15) -0.0015(16) 0.0004(14)
C4 0.058(2) 0.051(2) 0.054(2) 0.0026(18) 0.0044(19) -0.0065(18)
C5 0.082(3) 0.075(3) 0.047(2) -0.008(3) 0.014(2) -0.0034(19)
C6 0.087(3) 0.070(3) 0.048(2) -0.006(2) -0.012(2) 0.0142(19)
C7 0.062(2) 0.054(2) 0.061(2) 0.0028(19) -0.012(2) 0.0057(18)
C8 0.0329(16) 0.0359(16) 0.058(2) 0.0006(13) -0.0057(15) -0.0050(14)
C9 0.0362(16) 0.0308(15) 0.0386(16) -0.0016(13) 0.0000(15) 0.0013(12)
C10 0.0438(19) 0.0394(19) 0.062(2) -0.0019(15) -0.0084(18) -0.0063(15)
C11 0.062(2) 0.037(2) 0.073(3) -0.0080(18) -0.009(2) -0.0133(17)
C12 0.064(2) 0.0332(18) 0.068(2) 0.0079(18) 0.006(2) -0.0025(16)
C13 0.048(2) 0.048(2) 0.072(2) 0.0140(17) 0.000(2) 0.0042(18)
C14 0.0406(19) 0.0438(19) 0.059(2) 0.0001(15) -0.0070(17) -0.0045(16)
C15 0.0456(19) 0.0395(16) 0.0415(18) -0.0051(16) 0.0004(15) -0.0052(14)
C16 0.051(2) 0.058(2) 0.052(2) 0.0088(18) -0.0033(19) -0.0058(18)
C17 0.066(3) 0.085(3) 0.066(3) 0.009(2) 0.015(2) -0.018(2)
C18 0.082(3) 0.095(3) 0.045(2) -0.008(3) 0.015(2) -0.002(2)
C19 0.084(3) 0.081(3) 0.054(2) 0.003(3) -0.001(2) 0.014(2)
C20 0.060(2) 0.056(2) 0.051(2) 0.0035(18) 0.0035(19) 0.0005(17)

loop_
_atom_type_symbol
_atom_type_description
_atom_type_scat_dispersion_real
_atom_type_scat_dispersion_imag
_atom_type_scat_source
C C 0.0033 0.0000 'International Tables Vol C Tables 4.2.6.8 and 6.1.1.4'
H H 0.0000 0.0000 'International Tables Vol C Tables 4.2.6.8 and 6.1.1.4'
N N 0.0061 0.0000 'International Tables Vol C Tables 4.2.6.8 and 6.1.1.4'

loop_
_geom_angle_atom_site_label_1
_geom_angle_atom_site_label_2
_geom_angle_atom_site_label_3
_geom_angle_site_symmetry_1
_geom_angle_site_symmetry_3
_geom_angle
_geom_angle_publ_flag
C1 N1 C3 . . 106.1(2) ?
C1 N1 C8 . . 130.1(3) ?
C3 N1 C8 . . 123.6(3) ?
C1 N2 C2 . . 105.4(3) ?
N2 C1 N1 . . 113.1(3) ?
N2 C1 C15 . . 122.2(3) ?
N1 C1 C15 . . 124.7(3) ?
C7 C2 C3 . . 119.8(3) ?
C7 C2 N2 . . 130.6(3) ?
C3 C2 N2 . . 109.5(3) ?
C4 C3 N1 . . 131.4(3) ?
C4 C3 C2 . . 122.7(3) ?
N1 C3 C2 . . 105.9(3) ?
C5 C4 C3 . . 116.2(4) ?
C5 C4 H4 . . 121.9 ?
C3 C4 H4 . . 121.9 ?
C4 C5 C6 . . 121.7(4) ?
C4 C5 H5 . . 119.2 ?
C6 C5 H5 . . 119.2 ?
C7 C6 C5 . . 121.9(4) ?
C7 C6 H6 . . 119.0 ?
C5 C6 H6 . . 119.0 ?
C6 C7 C2 . . 117.6(4) ?
C6 C7 H7 . . 121.2 ?
C2 C7 H7 . . 121.2 ?
N1 C8 C9 . . 113.4(2) ?
N1 C8 H8A . . 108.9 ?
C9 C8 H8A . . 108.9 ?
N1 C8 H8B . . 108.9 ?
C9 C8 H8B . . 108.9 ?
H8A C8 H8B . . 107.7 ?
C10 C9 C14 . . 118.1(3) ?
C10 C9 C8 . . 123.2(3) ?
C14 C9 C8 . . 118.8(3) ?
C9 C10 C11 . . 120.8(3) ?
C9 C10 H10 . . 119.6 ?
C11 C10 H10 . . 119.6 ?
C12 C11 C10 . . 120.4(3) ?
C12 C11 H11 . . 119.8 ?
C10 C11 H11 . . 119.8 ?
C11 C12 C13 . . 119.6(3) ?
C11 C12 H12 . . 120.2 ?
C13 C12 H12 . . 120.2 ?
C12 C13 C14 . . 120.3(3) ?
C12 C13 H13 . . 119.9 ?
C14 C13 H13 . . 119.9 ?
C13 C14 C9 . . 120.8(3) ?
C13 C14 H14 . . 119.6 ?
C9 C14 H14 . . 119.6 ?
C20 C15 C16 . . 117.4(3) ?
C20 C15 C1 . . 124.3(3) ?
C16 C15 C1 . . 118.2(3) ?
C17 C16 C15 . . 121.4(3) ?
C17 C16 H16 . . 119.3 ?
C15 C16 H16 . . 119.3 ?
C18 C17 C16 . . 120.0(4) ?
C18 C17 H17 . . 120.0 ?
C16 C17 H17 . . 120.0 ?
C19 C18 C17 . . 119.4(4) ?
C19 C18 H18 . . 120.3 ?
C17 C18 H18 . . 120.3 ?
C18 C19 C20 . . 121.2(4) ?
C18 C19 H19 . . 119.4 ?
C20 C19 H19 . . 119.4 ?
C19 C20 C15 . . 120.5(3) ?
C19 C20 H20 . . 119.7 ?
C15 C20 H20 . . 119.7 ?

loop_
_geom_bond_atom_site_label_1
_geom_bond_atom_site_label_2
_geom_bond_site_symmetry_2
_geom_bond_distance
_geom_bond_publ_flag
N1 C1 . 1.371(4) ?
N1 C3 . 1.387(4) ?
N1 C8 . 1.454(4) ?
N2 C1 . 1.311(4) ?
N2 C2 . 1.391(4) ?
C1 C15 . 1.470(4) ?
C2 C7 . 1.387(4) ?
C2 C3 . 1.394(4) ?
C3 C4 . 1.381(4) ?
C4 C5 . 1.373(5) ?
C4 H4 . 0.930 ?
C5 C6 . 1.388(5) ?
C5 H5 . 0.930 ?
C6 C7 . 1.363(5) ?
C6 H6 . 0.930 ?
C7 H7 . 0.930 ?
C8 C9 . 1.513(4) ?
C8 H8A . 0.970 ?
C8 H8B . 0.970 ?
C9 C10 . 1.374(4) ?
C9 C14 . 1.387(4) ?
C10 C11 . 1.387(5) ?
C10 H10 . 0.930 ?
C11 C12 . 1.365(5) ?
C11 H11 . 0.930 ?
C12 C13 . 1.368(5) ?
C12 H12 . 0.930 ?
C13 C14 . 1.382(4) ?
C13 H13 . 0.930 ?
C14 H14 . 0.930 ?
C15 C20 . 1.388(4) ?
C15 C16 . 1.389(4) ?
C16 C17 . 1.375(5) ?
C16 H16 . 0.930 ?
C17 C18 . 1.369(6) ?
C17 H17 . 0.930 ?
C18 C19 . 1.360(6) ?
C18 H18 . 0.930 ?
C19 C20 . 1.373(5) ?
C19 H19 . 0.930 ?
C20 H20 . 0.930 ?

loop_
_geom_torsion_atom_site_label_1
_geom_torsion_atom_site_label_2
_geom_torsion_atom_site_label_3
_geom_torsion_atom_site_label_4
_geom_torsion_site_symmetry_1
_geom_torsion_site_symmetry_2
_geom_torsion_site_symmetry_3
_geom_torsion_site_symmetry_4
_geom_torsion
_geom_torsion_publ_flag
C2 N2 C1 N1 . . . . 0.9(3) ?
C2 N2 C1 C15 . . . . -178.4(3) ?
C3 N1 C1 N2 . . . . -0.6(3) ?
C8 N1 C1 N2 . . . . -175.6(3) ?
C3 N1 C1 C15 . . . . 178.6(3) ?
C8 N1 C1 C15 . . . . 3.6(5) ?
C1 N2 C2 C7 . . . . 175.9(3) ?
C1 N2 C2 C3 . . . . -0.8(3) ?
C1 N1 C3 C4 . . . . -177.9(3) ?
C8 N1 C3 C4 . . . . -2.4(5) ?
C1 N1 C3 C2 . . . . 0.0(3) ?
C8 N1 C3 C2 . . . . 175.5(2) ?
C7 C2 C3 C4 . . . . 1.6(4) ?
N2 C2 C3 C4 . . . . 178.6(3) ?
C7 C2 C3 N1 . . . . -176.6(3) ?
N2 C2 C3 N1 . . . . 0.5(3) ?
N1 C3 C4 C5 . . . . 176.1(3) ?
C2 C3 C4 C5 . . . . -1.5(5) ?
C3 C4 C5 C6 . . . . 0.8(5) ?
C4 C5 C6 C7 . . . . -0.1(6) ?
C5 C6 C7 C2 . . . . 0.1(5) ?
C3 C2 C7 C6 . . . . -0.8(5) ?
N2 C2 C7 C6 . . . . -177.2(3) ?
C1 N1 C8 C9 . . . . -101.8(4) ?
C3 N1 C8 C9 . . . . 83.9(3) ?
N1 C8 C9 C10 . . . . 12.9(4) ?
N1 C8 C9 C14 . . . . -167.4(3) ?
C14 C9 C10 C11 . . . . 0.6(5) ?
C8 C9 C10 C11 . . . . -179.7(3) ?
C9 C10 C11 C12 . . . . -0.6(6) ?
C10 C11 C12 C13 . . . . 0.3(6) ?
C11 C12 C13 C14 . . . . -0.1(6) ?
C12 C13 C14 C9 . . . . 0.1(5) ?
C10 C9 C14 C13 . . . . -0.3(5) ?
C8 C9 C14 C13 . . . . 180.0(3) ?
N2 C1 C15 C20 . . . . -149.6(3) ?
N1 C1 C15 C20 . . . . 31.2(5) ?
N2 C1 C15 C16 . . . . 28.0(4) ?
N1 C1 C15 C16 . . . . -151.2(3) ?
C20 C15 C16 C17 . . . . -2.1(5) ?
C1 C15 C16 C17 . . . . -179.9(3) ?
C15 C16 C17 C18 . . . . 0.7(6) ?
C16 C17 C18 C19 . . . . 1.2(7) ?
C17 C18 C19 C20 . . . . -1.8(6) ?
C18 C19 C20 C15 . . . . 0.4(6) ?
C16 C15 C20 C19 . . . . 1.5(5) ?
C1 C15 C20 C19 . . . . 179.2(3) ?

loop_
_cod_related_entry_id
_cod_related_entry_database
_cod_related_entry_code
1 ChemSpider 1028303
